data_4504393
loop_
_publ_author_name
'Cordes, David, B.'
'Rogers, Robin D.'

_publ_section_title
;
 Enantiomorphic Helical Coordination Polymers of
 {[M(pyrimidine)(OH2)4][SiF6]&#x00B7;H2O}\\infty (M = Co2+, Cu2+, Zn2+)
;
_journal_issue 10
_journal_name_full 'Crystal Growth &amp; Design'
_journal_page_first 1943
_journal_paper_doi 10.1021/cg070462p
_journal_volume 7
_journal_year 2007
_chemical_formula_moiety 'C4 H12 Cu N2 O4, F6 Si, H2 O'
_chemical_formula_sum 'C4 H14 Cu F6 N2 O5 Si'
_chemical_formula_weight 375.80
_chemical_name_common 'Cu-pyrimidine helix'
_chemical_name_systematic
; 
 ? 
;
_space_group_IT_number 92
_symmetry_cell_setting tetragonal
_symmetry_space_group_name_Hall 'P 4abw 2nw'
_symmetry_space_group_name_H-M 'P 41 21 2'
_atom_sites_solution_hydrogens geom
_atom_sites_solution_primary direct
_atom_sites_solution_secondary difmap
_audit_creation_method SHELXL-97
_cell_angle_alpha 90.00
_cell_angle_beta 90.00
_cell_angle_gamma 90.00
_cell_formula_units_Z 8
_cell_length_a 11.1513(6)
_cell_length_b 11.1513(6)
_cell_length_c 19.3206(14)
_cell_measurement_reflns_used 3492
_cell_measurement_temperature 173(2)
_cell_volume 2402.5(3)
_computing_cell_refinement 'Siemens XSCANS'
_computing_data_collection 'Siemens XSCANS'
_computing_data_reduction 'Siemens SHELXTL'
_computing_molecular_graphics 'Siemens SHELXTL'
_computing_publication_material 'Siemens SHELXTL'
_computing_structure_refinement 'SHELXL-97 (Sheldrick, 1997)'
_computing_structure_solution 'SHELXS-97 (Sheldrick, 1990)'
_diffrn_ambient_temperature 173(2)
_diffrn_measured_fraction_theta_full 0.999
_diffrn_measured_fraction_theta_max 0.999
_diffrn_measurement_device_type 'Siemens P4'
_diffrn_measurement_method '\w scans'
_diffrn_radiation_monochromator graphite
_diffrn_radiation_source 'fine-focus sealed tube'
_diffrn_radiation_type MoK\a
_diffrn_radiation_wavelength 0.71073
_diffrn_reflns_av_R_equivalents 0.1013
_diffrn_reflns_av_sigmaI/netI 0.0644
_diffrn_reflns_limit_h_max 12
_diffrn_reflns_limit_h_min -12
_diffrn_reflns_limit_k_max 11
_diffrn_reflns_limit_k_min -12
_diffrn_reflns_limit_l_max 20
_diffrn_reflns_limit_l_min -21
_diffrn_reflns_number 10820
_diffrn_reflns_theta_full 23.24
_diffrn_reflns_theta_max 23.24
_diffrn_reflns_theta_min 2.11
_exptl_absorpt_coefficient_mu 2.016
_exptl_absorpt_correction_T_max 0.69496
_exptl_absorpt_correction_T_min 0.40588
_exptl_absorpt_correction_type multi-scan
_exptl_absorpt_process_details '(SADABS; Sheldrick, 2002)'
_exptl_crystal_colour 'pale blue'
_exptl_crystal_density_diffrn 2.078
_exptl_crystal_density_method 'not measured'
_exptl_crystal_description fragment
_exptl_crystal_F_000 1512
_exptl_crystal_size_max 0.40
_exptl_crystal_size_mid 0.19
_exptl_crystal_size_min 0.18
_refine_diff_density_max 0.302
_refine_diff_density_min -0.282
_refine_diff_density_rms 0.059
_refine_ls_abs_structure_details 'Flack H D (1983), Acta Cryst. A39, 876-881'
_refine_ls_abs_structure_Flack -0.01(2)
_refine_ls_extinction_coef 0.00017(17)
_refine_ls_extinction_expression Fc^*^=kFc[1+0.001xFc^2^\l^3^/sin(2\q)]^-1/4^
_refine_ls_extinction_method SHELXL
_refine_ls_goodness_of_fit_ref 0.927
_refine_ls_hydrogen_treatment constr
_refine_ls_matrix_type fullcycle
_refine_ls_number_parameters 192
_refine_ls_number_reflns 1737
_refine_ls_number_restraints 0
_refine_ls_restrained_S_all 0.927
_refine_ls_R_factor_all 0.0484
_refine_ls_R_factor_gt 0.0295
_refine_ls_shift/su_max 0.001
_refine_ls_shift/su_mean 0.000
_refine_ls_structure_factor_coef Fsqd
_refine_ls_weighting_details 0.0163
_refine_ls_weighting_scheme calc
_refine_ls_wR_factor_gt 0.0521
_refine_ls_wR_factor_ref 0.0561
_reflns_number_gt 1331
_reflns_number_total 1737
_reflns_threshold_expression >2sigma(I)
_cod_data_source_file cg070462p-file003.cif
_cod_data_source_block kms64
_cod_depositor_comments
;
The following automatic conversions were performed:

'_symmetry_cell_setting' value 'Tetragonal' changed to 'tetragonal'
according to /home/saulius/struct/CIF-dictionaries/cif_core.dic
dictionary named 'cif_core.dic' version 2.4.1 from 2010-06-29.

Automatic conversion script
Id: cif_fix_values 1715 2011-07-08 13:25:40Z adriana 
;
_cod_database_code 4504393

loop_
_symmetry_equiv_pos_as_xyz
'x, y, z'
'-x, -y, z+1/2'
'-y+1/2, x+1/2, z+1/4'
'y+1/2, -x+1/2, z+3/4'
'-x+1/2, y+1/2, -z+1/4'
'x+1/2, -y+1/2, -z+3/4'
'y, x, -z'
'-y, -x, -z+1/2'

loop_
_atom_site_label
_atom_site_type_symbol
_atom_site_fract_x
_atom_site_fract_y
_atom_site_fract_z
_atom_site_U_iso_or_equiv
_atom_site_adp_type
_atom_site_occupancy
_atom_site_symmetry_multiplicity
_atom_site_calc_flag
_atom_site_refinement_flags
_atom_site_disorder_assembly
_atom_site_disorder_group
Cu Cu 0.85553(6) 0.35436(6) 0.01241(2) 0.01616(16) Uani 1 1 d . . .
Si1 Si 1.30205(13) 0.30205(13) 0.0000 0.0184(5) Uani 1 2 d S . .
F1 F 1.1767(2) 0.2746(2) -0.04774(13) 0.0309(8) Uani 1 1 d . . .
F2 F 1.3832(2) 0.2191(3) -0.05587(12) 0.0323(8) Uani 1 1 d . . .
F3 F 1.3267(3) 0.4242(3) -0.04775(13) 0.0368(8) Uani 1 1 d . . .
Si2 Si 0.80458(14) 0.80458(14) 0.0000 0.0209(5) Uani 1 2 d S . .
F4 F 0.7069(3) 0.9023(2) 0.03526(12) 0.0330(8) Uani 1 1 d . A .
F5 F 0.7960(6) 0.7147(6) 0.0706(3) 0.0355(17) Uani 0.50 1 d P A 1
F5' F 0.7309(5) 0.6925(5) 0.0367(3) 0.0443(18) Uani 0.50 1 d P A 2
F6 F 0.8868(6) 0.8208(6) 0.0719(3) 0.039(2) Uani 0.50 1 d P A 1
F6' F 0.9243(6) 0.8705(6) 0.0345(3) 0.0357(18) Uani 0.50 1 d P A 2
N1 N 0.9456(3) 0.2617(4) 0.08482(18) 0.0143(10) Uani 1 1 d . . .
N2 N 1.0622(3) 0.2617(4) 0.18849(18) 0.0142(10) Uani 1 1 d . . .
O1 O 0.7044(3) 0.2328(3) 0.03249(15) 0.0324(10) Uani 1 1 d . . .
H1B H 0.7109 0.2038 0.0706 0.039 Uiso 1 1 d R . .
H1A H 0.6879 0.1820 0.0039 0.039 Uiso 1 1 d R . .
O2 O 1.0109(3) 0.4758(3) -0.00586(13) 0.0302(9) Uani 1 1 d . . .
H2A H 1.0595 0.4332 0.0024 0.036 Uiso 1 1 d R . .
H2B H 1.0184 0.5501 0.0150 0.036 Uiso 1 1 d R . .
O3 O 0.7864(3) 0.4729(3) 0.08243(15) 0.0351(11) Uani 1 1 d . . .
H3B H 0.7830 0.5606 0.0716 0.042 Uiso 1 1 d R . .
H3A H 0.7773 0.4608 0.1201 0.042 Uiso 1 1 d R . .
O4 O 0.9354(3) 0.2397(3) -0.05973(15) 0.0227(9) Uani 1 1 d . . .
H4A H 0.9219 0.2293 -0.1002 0.027 Uiso 1 1 d R . .
H4B H 1.0265 0.2439 -0.0528 0.027 Uiso 1 1 d R . .
O5 O 0.6741(3) 0.0795(3) -0.07596(16) 0.0400(11) Uani 1 1 d . . .
H5A H 0.7105 0.0068 -0.0774 0.048 Uiso 1 1 d R . .
H5B H 0.6728 0.0992 -0.1143 0.048 Uiso 1 1 d R . .
C1 C 0.9467(4) 0.1416(5) 0.0855(2) 0.0196(12) Uani 1 1 d . . .
H1 H 0.9077 0.1000 0.0490 0.023 Uiso 1 1 calc R . .
C2 C 1.0016(4) 0.0761(4) 0.1365(2) 0.0170(11) Uani 1 1 d . . .
H2 H 1.0011 -0.0091 0.1363 0.020 Uiso 1 1 calc R . .
C3 C 1.0573(4) 0.1405(5) 0.1880(2) 0.0195(11) Uani 1 1 d . . .
H3 H 1.0941 0.0980 0.2250 0.023 Uiso 1 1 calc R . .
C4 C 1.0041(4) 0.3173(4) 0.1369(2) 0.0140(11) Uani 1 1 d . . .
H4 H 1.0041 0.4025 0.1370 0.017 Uiso 1 1 calc R . .

loop_
_atom_site_aniso_label
_atom_site_aniso_U_11
_atom_site_aniso_U_22
_atom_site_aniso_U_33
_atom_site_aniso_U_23
_atom_site_aniso_U_13
_atom_site_aniso_U_12
Cu 0.0213(4) 0.0182(4) 0.0090(2) 0.0009(3) -0.0009(3) 0.0005(3)
Si1 0.0210(8) 0.0210(8) 0.0133(11) -0.0031(6) 0.0031(6) -0.0012(10)
F1 0.0252(19) 0.041(2) 0.0262(16) -0.0041(14) -0.0064(13) -0.0039(15)
F2 0.034(2) 0.045(2) 0.0179(14) -0.0042(14) 0.0076(13) 0.0106(15)
F3 0.050(2) 0.034(2) 0.0266(15) 0.0090(15) 0.0048(15) -0.0096(16)
Si2 0.0239(8) 0.0239(8) 0.0149(11) -0.0016(7) 0.0016(7) 0.0009(10)
F4 0.044(2) 0.036(2) 0.0188(14) -0.0002(14) 0.0061(15) 0.0103(14)
F5 0.041(5) 0.050(5) 0.016(3) 0.004(4) 0.010(3) 0.009(4)
F5' 0.063(5) 0.035(4) 0.035(4) 0.014(3) 0.021(3) -0.002(3)
F6 0.043(5) 0.052(6) 0.023(4) -0.026(4) -0.017(4) 0.026(4)
F6' 0.036(5) 0.030(5) 0.041(4) -0.008(4) -0.002(3) -0.007(3)
N1 0.021(3) 0.012(3) 0.010(2) -0.0057(19) 0.0037(19) -0.0021(19)
N2 0.017(3) 0.016(3) 0.010(2) 0.0042(19) 0.0015(19) 0.0010(19)
O1 0.042(3) 0.032(2) 0.0232(19) 0.0075(17) -0.0032(17) -0.0002(18)
O2 0.034(2) 0.023(2) 0.034(2) -0.0045(17) -0.0023(18) 0.0052(16)
O3 0.059(3) 0.033(2) 0.013(2) 0.0129(18) 0.0081(18) 0.012(2)
O4 0.021(2) 0.035(2) 0.0123(18) 0.0006(16) -0.0037(16) -0.0009(17)
O5 0.049(3) 0.046(3) 0.0252(19) 0.0125(18) 0.0098(19) 0.013(2)
C1 0.023(3) 0.024(4) 0.012(2) 0.000(3) 0.002(2) 0.000(3)
C2 0.016(3) 0.018(3) 0.017(2) 0.006(3) 0.000(2) -0.001(3)
C3 0.022(3) 0.019(3) 0.017(3) 0.005(3) 0.003(2) 0.000(3)
C4 0.013(3) 0.010(3) 0.019(3) -0.001(2) 0.005(2) -0.002(2)

loop_
_atom_type_symbol
_atom_type_description
_atom_type_scat_dispersion_real
_atom_type_scat_dispersion_imag
_atom_type_scat_source
C C 0.0033 0.0016 'International Tables Vol C Tables 4.2.6.8 and 6.1.1.4'
H H 0.0000 0.0000 'International Tables Vol C Tables 4.2.6.8 and 6.1.1.4'
Si Si 0.0817 0.0704 'International Tables Vol C Tables 4.2.6.8 and 6.1.1.4'
N N 0.0061 0.0033 'International Tables Vol C Tables 4.2.6.8 and 6.1.1.4'
O O 0.0106 0.0060 'International Tables Vol C Tables 4.2.6.8 and 6.1.1.4'
F F 0.0171 0.0103 'International Tables Vol C Tables 4.2.6.8 and 6.1.1.4'
Cu Cu 0.3201 1.2651 'International Tables Vol C Tables 4.2.6.8 and 6.1.1.4'

loop_
_geom_angle_atom_site_label_1
_geom_angle_atom_site_label_2
_geom_angle_atom_site_label_3
_geom_angle
_geom_angle_site_symmetry_1
_geom_angle_site_symmetry_3
N2 Cu N1 176.72(16) 4_564 .
N2 Cu O3 88.52(14) 4_564 .
N1 Cu O3 93.47(12) . .
N2 Cu O4 91.81(12) 4_564 .
N1 Cu O4 86.35(13) . .
O3 Cu O4 176.54(15) . .
N2 Cu O1 90.68(14) 4_564 .
N1 Cu O1 86.72(14) . .
O3 Cu O1 89.60(14) . .
O4 Cu O1 93.85(12) . .
N2 Cu O2 90.62(14) 4_564 .
N1 Cu O2 91.98(14) . .
O3 Cu O2 90.28(13) . .
O4 Cu O2 86.27(12) . .
O1 Cu O2 178.69(11) . .
F3 Si1 F3 92.1(2) 7_645 .
F3 Si1 F2 90.33(14) 7_645 7_645
F3 Si1 F2 90.36(14) . 7_645
F3 Si1 F2 90.36(14) 7_645 .
F3 Si1 F2 90.33(14) . .
F2 Si1 F2 179.0(2) 7_645 .
F3 Si1 F1 89.01(14) 7_645 7_645
F3 Si1 F1 178.89(18) . 7_645
F2 Si1 F1 89.70(14) 7_645 7_645
F2 Si1 F1 89.59(14) . 7_645
F3 Si1 F1 178.89(18) 7_645 .
F3 Si1 F1 89.01(14) . .
F2 Si1 F1 89.59(14) 7_645 .
F2 Si1 F1 89.70(14) . .
F1 Si1 F1 89.9(2) 7_645 .
F5' Si2 F5' 55.5(5) . 7
F5' Si2 F6' 175.6(3) . 7
F5' Si2 F6' 124.1(3) 7 7
F5' Si2 F6' 124.1(3) . .
F5' Si2 F6' 175.6(3) 7 .
F6' Si2 F6' 56.7(5) 7 .
F5' Si2 F6 89.9(3) . .
F5' Si2 F6 145.3(4) 7 .
F6' Si2 F6 90.2(5) 7 .
F6' Si2 F6 34.9(2) . .
F5' Si2 F6 145.3(4) . 7
F5' Si2 F6 89.9(3) 7 7
F6' Si2 F6 34.9(2) 7 7
F6' Si2 F6 90.2(5) . 7
F6 Si2 F6 124.8(6) . 7
F5' Si2 F4 89.7(3) . .
F5' Si2 F4 90.3(3) 7 .
F6' Si2 F4 85.9(3) 7 .
F6' Si2 F4 94.0(3) . .
F6 Si2 F4 87.0(2) . .
F6 Si2 F4 92.9(2) 7 .
F5' Si2 F4 90.3(3) . 7
F5' Si2 F4 89.7(3) 7 7
F6' Si2 F4 94.0(3) 7 7
F6' Si2 F4 85.9(3) . 7
F6 Si2 F4 92.9(2) . 7
F6 Si2 F4 87.0(2) 7 7
F4 Si2 F4 180.0(3) . 7
F5' Si2 F5 35.0(3) . .
F5' Si2 F5 90.5(4) 7 .
F6' Si2 F5 145.3(3) 7 .
F6' Si2 F5 89.1(3) . .
F6 Si2 F5 55.0(3) . .
F6 Si2 F5 175.9(3) 7 .
F4 Si2 F5 91.2(2) . .
F4 Si2 F5 88.9(2) 7 .
F5' Si2 F5 90.5(4) . 7
F5' Si2 F5 35.0(3) 7 7
F6' Si2 F5 89.1(3) 7 7
F6' Si2 F5 145.3(3) . 7
F6 Si2 F5 175.9(3) . 7
F6 Si2 F5 55.0(3) 7 7
F4 Si2 F5 88.9(2) . 7
F4 Si2 F5 91.2(2) 7 7
F5 Si2 F5 125.5(5) . 7
F6 F5 Si2 61.8(3) . .
F5' F5' Si2 62.2(3) 7 .
F5 F6 Si2 63.2(3) . .
F6' F6' Si2 61.6(2) 7 .
C1 N1 C4 116.6(4) . .
C1 N1 Cu 121.8(3) . .
C4 N1 Cu 121.6(3) . .
C4 N2 C3 116.0(4) . .
C4 N2 Cu 120.9(3) . 3_645
C3 N2 Cu 123.1(3) . 3_645
N1 C1 C2 123.0(4) . .
C1 C2 C3 116.3(5) . .
N2 C3 C2 123.0(4) . .
N2 C4 N1 125.1(4) . .

loop_
_geom_bond_atom_site_label_1
_geom_bond_atom_site_label_2
_geom_bond_distance
_geom_bond_site_symmetry_2
Cu N2 2.000(4) 4_564
Cu N1 2.009(4) .
Cu O3 2.043(3) .
Cu O4 2.091(3) .
Cu O1 2.197(3) .
Cu O2 2.227(4) .
Si1 F3 1.668(3) 7_645
Si1 F3 1.668(3) .
Si1 F2 1.685(2) 7_645
Si1 F2 1.685(2) .
Si1 F1 1.702(3) 7_645
Si1 F1 1.702(3) .
Si2 F5' 1.655(7) .
Si2 F5' 1.655(7) 7
Si2 F6' 1.663(7) 7
Si2 F6' 1.663(7) .
Si2 F6 1.675(6) .
Si2 F6 1.675(6) 7
Si2 F4 1.685(3) .
Si2 F4 1.685(3) 7
Si2 F5 1.696(6) .
Si2 F5 1.696(6) 7
F5 F6 1.558(9) .
F5' F5' 1.541(13) 7
F6' F6' 1.580(14) 7
N1 C1 1.338(6) .
N1 C4 1.350(5) .
N2 C4 1.341(5) .
N2 C3 1.352(6) .
N2 Cu 2.000(4) 3_645
C1 C2 1.371(6) .
C2 C3 1.376(6) .

loop_
_geom_hbond_atom_site_label_D
_geom_hbond_atom_site_label_H
_geom_hbond_atom_site_label_A
_geom_hbond_distance_DH
_geom_hbond_distance_HA
_geom_hbond_distance_DA
_geom_hbond_angle_DHA
_geom_hbond_site_symmetry_A
O1 H1A O5 0.81 1.93 2.725(5) 167.7 .
O1 H1B F5 0.81 2.11 2.845(7) 152.1 5_645
C2 H2 F3 0.95 2.38 3.167(5) 139.9 3_635
C2 H2 F6' 0.95 2.53 3.143(8) 122.4 1_545
O2 H2A F1 0.74 2.40 3.019(4) 141.9 .
O2 H2A F2 0.74 2.13 2.807(4) 152.3 7_645
O2 H2B O5 0.92 1.94 2.823(5) 159.2 7_655
O2 H2B F4 0.92 2.38 2.903(4) 115.4 7
C3 H3 F3 0.95 2.55 3.462(6) 160.5 5_745
O3 H3A F4 0.75 1.95 2.676(4) 164.2 5_645
O3 H3B F5' 1.00 1.72 2.676(7) 158.6 .
O3 H3B F5 1.00 1.72 2.708(8) 166.6 .
O4 H4A F2 0.81 1.95 2.701(4) 154.5 6_454
O4 H4B F1 1.03 1.71 2.729(4) 170.2 .
O5 H5A F6 0.91 1.82 2.702(7) 163.3 7_545
O5 H5A F5 0.91 2.36 3.196(8) 154.0 7_545
O5 H5A F4 0.91 2.47 2.942(4) 112.7 1_545
O5 H5A F6' 0.91 2.17 2.905(8) 137.3 7_545
O5 H5B F3 0.77 2.43 2.975(4) 128.8 6_454
O5 H5B F1 0.77 2.21 2.933(4) 156.8 6_454
